data_7150926
loop_
_publ_author_name
'Zezula, Josef'
'Singer, Lisa'
'Przyby\/l, Anna K.'
'Hashimoto, Akihiro'
'Dersch, Christina M.'
'Rothman, Richard B.'
'Deschamps, Jeffrey'
'Lee, Yong Sok'
'Jacobson, Arthur E.'
'Rice, Kenner C.'

_publ_section_title
;
 Synthesis and pharmacological effects of the enantiomers of the
 N-phenethyl analogues of the ortho and para e- and f-oxide-bridged
 phenylmorphans
;
_journal_issue 16
_journal_name_full 'Organic &amp; Biomolecular Chemistry'
_journal_page_first 2868
_journal_page_last 2883
_journal_paper_doi 10.1039/b803433h
_journal_volume 6
_journal_year 2008
_chemical_absolute_configuration ad
_chemical_formula_moiety 'C15 H19 N2 O3, C10 H14 Br O4 S'
_chemical_formula_sum 'C25 H33 Br N2 O7 S'
_chemical_formula_weight 585.50
_chemical_name_systematic
;
?
;
_space_group_IT_number 19
_symmetry_cell_setting orthorhombic
_symmetry_space_group_name_Hall 'P 2ac 2ab'
_symmetry_space_group_name_H-M 'P 21 21 21'
_atom_sites_solution_hydrogens geom
_atom_sites_solution_primary direct
_atom_sites_solution_secondary difmap
_audit_creation_method SHELXL-97
_cell_angle_alpha 90.00
_cell_angle_beta 90.00
_cell_angle_gamma 90.00
_cell_formula_units_Z 4
_cell_length_a 7.719(3)
_cell_length_b 13.922(5)
_cell_length_c 24.899(12)
_cell_measurement_reflns_used 2099
_cell_measurement_temperature 93(2)
_cell_measurement_theta_max 28.21
_cell_measurement_theta_min 2.76
_cell_volume 2675.7(19)
_computing_cell_refinement 'Bruker SMART v5.631 (Bruker, 2001b)'
_computing_data_collection 'Bruker SMART v5.631 (Bruker, 2001b)'
_computing_data_reduction
;
Bruker SAINT v6.45 (Bruker, 2002), Bruker XPREP v6.14 (Bruker, 2001a)
;
_computing_molecular_graphics 'Bruker SHELXTL v6.14 (Bruker, 2000a)'
_computing_publication_material 'Bruker SHELXTL v6.14 (Bruker, 2000a)'
_computing_structure_refinement 'Bruker SHELXTL v6.14 (Bruker, 2000a)'
_computing_structure_solution 'Bruker SHELXTL v6.14 (Bruker, 2000a)'
_diffrn_ambient_temperature 93(2)
_diffrn_measured_fraction_theta_full 0.918
_diffrn_measured_fraction_theta_max 0.918
_diffrn_measurement_device_type 'Bruker SMART 1000 CCD'
_diffrn_measurement_method '\f and \w scans'
_diffrn_radiation_monochromator graphite
_diffrn_radiation_source 'sealed tube'
_diffrn_radiation_type MoK\a
_diffrn_radiation_wavelength 0.71073
_diffrn_reflns_av_R_equivalents 0.0508
_diffrn_reflns_av_sigmaI/netI 0.0607
_diffrn_reflns_limit_h_max 8
_diffrn_reflns_limit_h_min -10
_diffrn_reflns_limit_k_max 18
_diffrn_reflns_limit_k_min -18
_diffrn_reflns_limit_l_max 32
_diffrn_reflns_limit_l_min -32
_diffrn_reflns_number 18485
_diffrn_reflns_theta_full 28.51
_diffrn_reflns_theta_max 28.51
_diffrn_reflns_theta_min 1.68
_diffrn_standards_decay_% 0
_diffrn_standards_interval_time variable
_diffrn_standards_number 1476
_exptl_absorpt_coefficient_mu 1.660
_exptl_absorpt_correction_T_max 0.793
_exptl_absorpt_correction_T_min 0.430
_exptl_absorpt_correction_type multi-scan
_exptl_absorpt_process_details 'SADABS v2.10 (Bruker, 2000b)'
_exptl_crystal_colour 'pale yellow'
_exptl_crystal_density_diffrn 1.453
_exptl_crystal_density_method 'not measured'
_exptl_crystal_description prism
_exptl_crystal_F_000 1216
_exptl_crystal_size_max 0.65
_exptl_crystal_size_mid 0.35
_exptl_crystal_size_min 0.14
_refine_diff_density_max 0.551
_refine_diff_density_min -0.348
_refine_diff_density_rms 0.074
_refine_ls_abs_structure_details 'Flack H D (1983), Acta Cryst. A39, 876-881'
_refine_ls_abs_structure_Flack 0.090(8)
_refine_ls_extinction_method none
_refine_ls_goodness_of_fit_ref 0.939
_refine_ls_hydrogen_treatment mixed
_refine_ls_matrix_type full
_refine_ls_number_parameters 331
_refine_ls_number_reflns 6212
_refine_ls_number_restraints 0
_refine_ls_restrained_S_all 0.939
_refine_ls_R_factor_all 0.0508
_refine_ls_R_factor_gt 0.0394
_refine_ls_shift/su_max 0.122
_refine_ls_shift/su_mean 0.024
_refine_ls_structure_factor_coef Fsqd
_refine_ls_weighting_details 'calc w=1/[\s^2^(Fo^2^)+(0.0793P)^2^+0.0000P] where P=(Fo^2^+2Fc^2^)/3'
_refine_ls_weighting_scheme calc
_refine_ls_wR_factor_gt 0.1069
_refine_ls_wR_factor_ref 0.1159
_reflns_number_gt 5322
_reflns_number_total 6212
_reflns_threshold_expression I>2\s(I)
_cod_data_source_file b803433h.txt
_cod_data_source_block knih34
_cod_original_cell_volume 2675.7(18)
_cod_database_code 7150926

loop_
_symmetry_equiv_pos_as_xyz
'x, y, z'
'-x+1/2, -y, z+1/2'
'-x, y+1/2, -z+1/2'
'x+1/2, -y+1/2, -z'

loop_
_atom_site_label
_atom_site_type_symbol
_atom_site_fract_x
_atom_site_fract_y
_atom_site_fract_z
_atom_site_U_iso_or_equiv
_atom_site_adp_type
_atom_site_occupancy
_atom_site_symmetry_multiplicity
_atom_site_calc_flag
_atom_site_refinement_flags
_atom_site_disorder_assembly
_atom_site_disorder_group
C1 C 1.0294(4) -0.0268(2) 0.09278(13) 0.0234(7) Uani 1 1 d . . .
H1A H 1.1267 0.0011 0.1142 0.028 Uiso 1 1 calc R . .
N2 N 1.1027(4) -0.10131(19) 0.05393(11) 0.0207(5) Uani 1 1 d . . .
H2 H 1.170(6) -0.065(3) 0.0291(16) 0.031 Uiso 1 1 d . . .
C2 C 1.2220(4) -0.1705(2) 0.08144(14) 0.0244(7) Uani 1 1 d . . .
H2A H 1.2895 -0.2056 0.0545 0.037 Uiso 1 1 calc R . .
H2B H 1.1538 -0.2161 0.1027 0.037 Uiso 1 1 calc R . .
H2C H 1.3008 -0.1351 0.1051 0.037 Uiso 1 1 calc R . .
C3 C 0.9614(4) -0.1505(2) 0.02275(12) 0.0200(6) Uani 1 1 d . . .
H3A H 0.8870 -0.1875 0.0477 0.024 Uiso 1 1 calc R . .
H3B H 1.0135 -0.1961 -0.0032 0.024 Uiso 1 1 calc R . .
C4 C 0.8509(4) -0.0769(2) -0.00758(13) 0.0204(6) Uani 1 1 d . . .
H4A H 0.7460 -0.1098 -0.0212 0.024 Uiso 1 1 calc R . .
H4B H 0.9174 -0.0542 -0.0391 0.024 Uiso 1 1 calc R . .
C4A C 0.7920(4) 0.0136(2) 0.02615(13) 0.0190(6) Uani 1 1 d . . .
C4B C 0.7796(4) 0.0975(2) -0.01335(13) 0.0206(6) Uani 1 1 d . . .
C5 C 0.6505(4) 0.1279(2) -0.04847(13) 0.0211(6) Uani 1 1 d . . .
H5A H 0.5379 0.1004 -0.0480 0.025 Uiso 1 1 calc R . .
C6 C 0.6955(5) 0.2020(2) -0.08486(13) 0.0217(6) Uani 1 1 d . . .
N6 N 0.5598(4) 0.24046(19) -0.12056(12) 0.0242(6) Uani 1 1 d . . .
O6A O 0.4061(3) 0.21624(17) -0.11149(11) 0.0313(6) Uani 1 1 d . . .
O6B O 0.6013(4) 0.29632(19) -0.15725(11) 0.0382(7) Uani 1 1 d . . .
C7 C 0.8614(5) 0.2421(2) -0.08840(14) 0.0259(7) Uani 1 1 d . . .
H7A H 0.8860 0.2900 -0.1145 0.031 Uiso 1 1 calc R . .
C8 C 0.9919(5) 0.2106(2) -0.05284(15) 0.0271(7) Uani 1 1 d . . .
H8A H 1.1059 0.2362 -0.0542 0.032 Uiso 1 1 calc R . .
C9 C 0.9463(4) 0.1405(2) -0.01572(14) 0.0232(7) Uani 1 1 d . . .
O9 O 1.0578(3) 0.10446(16) 0.02338(10) 0.0270(5) Uani 1 1 d . . .
C9A C 0.9432(5) 0.0530(2) 0.06083(14) 0.0241(7) Uani 1 1 d . . .
H9AA H 0.8946 0.1007 0.0868 0.029 Uiso 1 1 calc R . .
C10 C 0.6427(4) -0.0070(2) 0.06558(14) 0.0241(7) Uani 1 1 d . . .
H10A H 0.5423 -0.0332 0.0457 0.029 Uiso 1 1 calc R . .
H10B H 0.6060 0.0536 0.0830 0.029 Uiso 1 1 calc R . .
C11 C 0.7014(5) -0.0805(2) 0.10943(14) 0.0267(7) Uani 1 1 d . . .
H11A H 0.6186 -0.0773 0.1397 0.032 Uiso 1 1 calc R . .
H11B H 0.6941 -0.1459 0.0940 0.032 Uiso 1 1 calc R . .
C12 C 0.8883(5) -0.0653(3) 0.13201(14) 0.0295(8) Uani 1 1 d . . .
H12A H 0.8805 -0.0201 0.1626 0.035 Uiso 1 1 calc R . .
H12B H 0.9291 -0.1276 0.1465 0.035 Uiso 1 1 calc R . .
C1' C 0.3035(5) -0.0230(2) 0.26940(13) 0.0235(6) Uani 1 1 d . . .
C1A' C 0.1605(5) -0.0943(3) 0.25566(14) 0.0314(8) Uani 1 1 d . . .
H1AA H 0.2001 -0.1371 0.2269 0.047 Uiso 1 1 calc R . .
H1AB H 0.0573 -0.0593 0.2437 0.047 Uiso 1 1 calc R . .
H1AC H 0.1319 -0.1324 0.2876 0.047 Uiso 1 1 calc R . .
C2' C 0.3680(4) 0.0377(2) 0.22191(13) 0.0220(7) Uani 1 1 d . . .
O2' O 0.3582(3) 0.01878(19) 0.17391(10) 0.0300(6) Uani 1 1 d . . .
C3' C 0.4539(4) 0.1279(2) 0.24628(13) 0.0241(7) Uani 1 1 d . . .
H3'A H 0.3764 0.1842 0.2396 0.029 Uiso 1 1 calc R . .
C4' C 0.4527(4) 0.1057(2) 0.30760(13) 0.0191(6) Uani 1 1 d . . .
H4'A H 0.4722 0.1626 0.3313 0.023 Uiso 1 1 calc R . .
C5' C 0.5748(5) 0.0196(3) 0.31826(14) 0.0287(7) Uani 1 1 d . . .
H5'A H 0.5907 0.0091 0.3573 0.034 Uiso 1 1 calc R . .
H5'B H 0.6894 0.0300 0.3014 0.034 Uiso 1 1 calc R . .
C6' C 0.4781(4) -0.0674(2) 0.29166(15) 0.0268(7) Uani 1 1 d . . .
H6'A H 0.4541 -0.1182 0.3185 0.032 Uiso 1 1 calc R . .
H6'B H 0.5479 -0.0951 0.2621 0.032 Uiso 1 1 calc R . .
C7' C 0.2656(4) 0.0588(2) 0.31212(12) 0.0179(6) Uani 1 1 d . . .
C7A' C 0.1152(4) 0.1253(3) 0.29399(15) 0.0261(7) Uani 1 1 d . . .
H7AA H 0.0041 0.0940 0.3015 0.039 Uiso 1 1 calc R . .
H7AB H 0.1250 0.1378 0.2554 0.039 Uiso 1 1 calc R . .
H7AC H 0.1216 0.1862 0.3137 0.039 Uiso 1 1 calc R . .
C8' C 0.2263(4) 0.0150(2) 0.36854(13) 0.0216(6) Uani 1 1 d . . .
H8'A H 0.3295 -0.0216 0.3803 0.026 Uiso 1 1 calc R . .
H8'B H 0.1301 -0.0315 0.3646 0.026 Uiso 1 1 calc R . .
S8' S 0.16943(11) 0.09884(5) 0.42118(3) 0.02122(16) Uani 1 1 d . . .
O8A' O 0.1828(4) 0.04063(16) 0.47112(9) 0.0280(5) Uani 1 1 d . . .
O8B' O 0.2990(3) 0.17679(15) 0.41943(9) 0.0258(5) Uani 1 1 d . . .
O8C' O -0.0080(3) 0.13159(19) 0.41137(11) 0.0313(6) Uani 1 1 d . . .
Br3' Br 0.68005(5) 0.15403(3) 0.212686(14) 0.03096(11) Uani 1 1 d . . .

loop_
_atom_site_aniso_label
_atom_site_aniso_U_11
_atom_site_aniso_U_22
_atom_site_aniso_U_33
_atom_site_aniso_U_23
_atom_site_aniso_U_13
_atom_site_aniso_U_12
C1 0.0247(16) 0.0200(15) 0.0254(17) -0.0075(13) -0.0093(14) 0.0031(12)
N2 0.0223(13) 0.0185(12) 0.0214(14) -0.0023(11) -0.0029(11) 0.0018(11)
C2 0.0232(16) 0.0229(15) 0.0271(17) 0.0020(13) -0.0044(13) 0.0037(12)
C3 0.0210(14) 0.0174(13) 0.0217(15) -0.0024(13) -0.0039(12) 0.0000(12)
C4 0.0216(16) 0.0197(14) 0.0198(15) -0.0032(12) -0.0029(12) -0.0007(11)
C4A 0.0169(15) 0.0181(13) 0.0219(15) 0.0007(12) -0.0037(12) 0.0012(11)
C4B 0.0230(16) 0.0172(13) 0.0217(15) -0.0024(12) 0.0034(12) -0.0027(11)
C5 0.0250(16) 0.0183(13) 0.0200(15) -0.0034(12) 0.0013(13) 0.0009(11)
C6 0.0269(16) 0.0173(13) 0.0210(15) -0.0005(12) 0.0004(14) 0.0025(13)
N6 0.0293(15) 0.0190(12) 0.0244(15) 0.0004(11) -0.0027(12) 0.0020(11)
O6A 0.0308(13) 0.0258(12) 0.0373(14) 0.0066(11) -0.0082(11) -0.0001(10)
O6B 0.0485(16) 0.0367(14) 0.0293(14) 0.0159(12) 0.0014(13) -0.0044(13)
C7 0.0306(18) 0.0213(15) 0.0259(17) 0.0021(13) 0.0062(14) -0.0036(13)
C8 0.0265(17) 0.0213(16) 0.0334(19) -0.0006(14) 0.0040(15) -0.0062(13)
C9 0.0188(14) 0.0192(15) 0.0317(18) -0.0046(13) -0.0023(13) -0.0010(12)
O9 0.0233(11) 0.0221(11) 0.0357(14) -0.0028(10) -0.0080(10) -0.0025(10)
C9A 0.0248(16) 0.0175(14) 0.0302(18) -0.0038(13) -0.0058(14) 0.0010(13)
C10 0.0259(18) 0.0237(15) 0.0228(16) 0.0028(13) -0.0021(13) 0.0031(12)
C11 0.0297(18) 0.0311(16) 0.0193(15) 0.0019(13) 0.0053(14) 0.0096(14)
C12 0.0376(19) 0.0334(18) 0.0175(16) -0.0020(14) -0.0077(15) 0.0096(15)
C1' 0.0256(16) 0.0278(15) 0.0170(14) -0.0044(12) -0.0035(13) 0.0013(14)
C1A' 0.039(2) 0.0312(17) 0.0244(17) -0.0049(14) -0.0052(16) -0.0073(16)
C2' 0.0191(14) 0.0284(15) 0.0186(16) -0.0015(12) 0.0003(12) 0.0055(12)
O2' 0.0254(13) 0.0465(14) 0.0182(11) -0.0054(11) -0.0028(10) 0.0024(11)
C3' 0.0218(15) 0.0281(16) 0.0224(17) 0.0012(13) 0.0070(13) 0.0007(12)
C4' 0.0186(14) 0.0217(14) 0.0170(14) -0.0021(12) 0.0024(12) -0.0013(12)
C5' 0.0215(17) 0.045(2) 0.0201(17) 0.0007(15) -0.0045(14) 0.0033(15)
C6' 0.0283(16) 0.0261(15) 0.0261(17) -0.0047(14) 0.0000(15) 0.0103(13)
C7' 0.0161(14) 0.0226(14) 0.0150(15) -0.0006(12) 0.0015(11) 0.0008(11)
C7A' 0.0194(14) 0.0335(17) 0.0252(17) 0.0025(14) 0.0015(14) 0.0055(12)
C8' 0.0292(17) 0.0174(13) 0.0182(15) -0.0004(12) 0.0011(13) 0.0009(12)
S8' 0.0235(4) 0.0213(3) 0.0188(4) -0.0016(3) 0.0033(3) 0.0005(3)
O8A' 0.0366(13) 0.0301(11) 0.0174(11) 0.0000(9) 0.0026(11) -0.0061(11)
O8B' 0.0323(13) 0.0214(11) 0.0236(11) -0.0018(9) 0.0028(10) -0.0036(9)
O8C' 0.0206(11) 0.0408(14) 0.0324(14) -0.0026(11) 0.0028(10) 0.0069(10)
Br3' 0.02809(17) 0.03677(18) 0.02803(18) -0.00170(14) 0.00858(15) -0.00543(15)

loop_
_atom_type_symbol
_atom_type_description
_atom_type_scat_dispersion_real
_atom_type_scat_dispersion_imag
_atom_type_scat_source
C C 0.0033 0.0016 'International Tables Vol C Tables 4.2.6.8 and 6.1.1.4'
H H 0.0000 0.0000 'International Tables Vol C Tables 4.2.6.8 and 6.1.1.4'
N N 0.0061 0.0033 'International Tables Vol C Tables 4.2.6.8 and 6.1.1.4'
O O 0.0106 0.0060 'International Tables Vol C Tables 4.2.6.8 and 6.1.1.4'
S S 0.1246 0.1234 'International Tables Vol C Tables 4.2.6.8 and 6.1.1.4'
Br Br -0.2901 2.4595 'International Tables Vol C Tables 4.2.6.8 and 6.1.1.4'

loop_
_geom_angle_atom_site_label_1
_geom_angle_atom_site_label_2
_geom_angle_atom_site_label_3
_geom_angle
_geom_angle_site_symmetry_1
_geom_angle_site_symmetry_3
_geom_angle_publ_flag
C9A C1 N2 109.1(3) . . ?
C9A C1 C12 105.9(3) . . ?
N2 C1 C12 115.0(3) . . ?
C9A C1 H1A 108.9 . . ?
N2 C1 H1A 108.9 . . ?
C12 C1 H1A 108.9 . . ?
C2 N2 C3 112.9(2) . . ?
C2 N2 C1 112.0(3) . . ?
C3 N2 C1 111.6(2) . . ?
C2 N2 H2 108(3) . . ?
C3 N2 H2 107(2) . . ?
C1 N2 H2 105(2) . . ?
N2 C2 H2A 109.5 . . ?
N2 C2 H2B 109.5 . . ?
H2A C2 H2B 109.5 . . ?
N2 C2 H2C 109.5 . . ?
H2A C2 H2C 109.5 . . ?
H2B C2 H2C 109.5 . . ?
N2 C3 C4 110.7(2) . . ?
N2 C3 H3A 109.5 . . ?
C4 C3 H3A 109.5 . . ?
N2 C3 H3B 109.5 . . ?
C4 C3 H3B 109.5 . . ?
H3A C3 H3B 108.1 . . ?
C3 C4 C4A 115.5(3) . . ?
C3 C4 H4A 108.4 . . ?
C4A C4 H4A 108.4 . . ?
C3 C4 H4B 108.4 . . ?
C4A C4 H4B 108.4 . . ?
H4A C4 H4B 107.5 . . ?
C4B C4A C10 120.3(3) . . ?
C4B C4A C9A 97.8(2) . . ?
C10 C4A C9A 105.9(3) . . ?
C4B C4A C4 106.5(2) . . ?
C10 C4A C4 113.9(2) . . ?
C9A C4A C4 111.2(2) . . ?
C5 C4B C9 119.6(3) . . ?
C5 C4B C4A 132.9(3) . . ?
C9 C4B C4A 106.9(3) . . ?
C4B C5 C6 116.6(3) . . ?
C4B C5 H5A 121.7 . . ?
C6 C5 H5A 121.7 . . ?
C7 C6 C5 123.7(3) . . ?
C7 C6 N6 117.9(3) . . ?
C5 C6 N6 118.4(3) . . ?
O6B N6 O6A 123.0(3) . . ?
O6B N6 C6 119.2(3) . . ?
O6A N6 C6 117.8(3) . . ?
C6 C7 C8 119.3(3) . . ?
C6 C7 H7A 120.3 . . ?
C8 C7 H7A 120.3 . . ?
C9 C8 C7 117.1(3) . . ?
C9 C8 H8A 121.5 . . ?
C7 C8 H8A 121.5 . . ?
C8 C9 O9 124.1(3) . . ?
C8 C9 C4B 123.6(3) . . ?
O9 C9 C4B 112.3(3) . . ?
C9 O9 C9A 104.3(2) . . ?
O9 C9A C1 115.1(3) . . ?
O9 C9A C4A 105.7(3) . . ?
C1 C9A C4A 111.2(3) . . ?
O9 C9A H9AA 108.2 . . ?
C1 C9A H9AA 108.2 . . ?
C4A C9A H9AA 108.2 . . ?
C4A C10 C11 110.5(3) . . ?
C4A C10 H10A 109.6 . . ?
C11 C10 H10A 109.6 . . ?
C4A C10 H10B 109.6 . . ?
C11 C10 H10B 109.6 . . ?
H10A C10 H10B 108.1 . . ?
C12 C11 C10 115.5(3) . . ?
C12 C11 H11A 108.4 . . ?
C10 C11 H11A 108.4 . . ?
C12 C11 H11B 108.4 . . ?
C10 C11 H11B 108.4 . . ?
H11A C11 H11B 107.5 . . ?
C1 C12 C11 117.8(3) . . ?
C1 C12 H12A 107.9 . . ?
C11 C12 H12A 107.9 . . ?
C1 C12 H12B 107.8 . . ?
C11 C12 H12B 107.9 . . ?
H12A C12 H12B 107.2 . . ?
C1A' C1' C2' 114.8(3) . . ?
C1A' C1' C7' 119.0(3) . . ?
C2' C1' C7' 100.4(2) . . ?
C1A' C1' C6' 116.2(3) . . ?
C2' C1' C6' 102.0(3) . . ?
C7' C1' C6' 101.7(2) . . ?
C1' C1A' H1AA 109.5 . . ?
C1' C1A' H1AB 109.5 . . ?
H1AA C1A' H1AB 109.5 . . ?
C1' C1A' H1AC 109.5 . . ?
H1AA C1A' H1AC 109.5 . . ?
H1AB C1A' H1AC 109.5 . . ?
O2' C2' C1' 127.8(3) . . ?
O2' C2' C3' 125.7(3) . . ?
C1' C2' C3' 106.5(3) . . ?
C4' C3' C2' 102.8(3) . . ?
C4' C3' Br3' 117.3(2) . . ?
C2' C3' Br3' 111.4(2) . . ?
C4' C3' H3'A 108.4 . . ?
C2' C3' H3'A 108.4 . . ?
Br3' C3' H3'A 108.4 . . ?
C3' C4' C5' 108.5(3) . . ?
C3' C4' C7' 99.0(2) . . ?
C5' C4' C7' 102.9(2) . . ?
C3' C4' H4'A 114.9 . . ?
C5' C4' H4'A 114.9 . . ?
C7' C4' H4'A 114.9 . . ?
C4' C5' C6' 103.6(3) . . ?
C4' C5' H5'A 111.0 . . ?
C6' C5' H5'A 111.0 . . ?
C4' C5' H5'B 111.0 . . ?
C6' C5' H5'B 111.0 . . ?
H5'A C5' H5'B 109.0 . . ?
C5' C6' C1' 104.6(2) . . ?
C5' C6' H6'A 110.8 . . ?
C1' C6' H6'A 110.8 . . ?
C5' C6' H6'B 110.8 . . ?
C1' C6' H6'B 110.8 . . ?
H6'A C6' H6'B 108.9 . . ?
C8' C7' C7A' 110.5(3) . . ?
C8' C7' C1' 111.0(2) . . ?
C7A' C7' C1' 111.8(3) . . ?
C8' C7' C4' 113.6(3) . . ?
C7A' C7' C4' 114.5(3) . . ?
C1' C7' C4' 94.6(2) . . ?
C7' C7A' H7AA 109.5 . . ?
C7' C7A' H7AB 109.5 . . ?
H7AA C7A' H7AB 109.5 . . ?
C7' C7A' H7AC 109.5 . . ?
H7AA C7A' H7AC 109.5 . . ?
H7AB C7A' H7AC 109.5 . . ?
C7' C8' S8' 116.5(2) . . ?
C7' C8' H8'A 108.2 . . ?
S8' C8' H8'A 108.1 . . ?
C7' C8' H8'B 108.2 . . ?
S8' C8' H8'B 108.2 . . ?
H8'A C8' H8'B 107.3 . . ?
O8C' S8' O8B' 113.58(15) . . ?
O8C' S8' O8A' 111.95(16) . . ?
O8B' S8' O8A' 112.20(14) . . ?
O8C' S8' C8' 107.89(16) . . ?
O8B' S8' C8' 106.77(14) . . ?
O8A' S8' C8' 103.72(14) . . ?

loop_
_geom_bond_atom_site_label_1
_geom_bond_atom_site_label_2
_geom_bond_distance
_geom_bond_site_symmetry_2
_geom_bond_publ_flag
C1 C9A 1.520(5) . ?
C1 N2 1.527(4) . ?
C1 C12 1.558(5) . ?
C1 H1A 1.0000 . ?
N2 C2 1.498(4) . ?
N2 C3 1.504(4) . ?
N2 H2 0.95(4) . ?
C2 H2A 0.9800 . ?
C2 H2B 0.9800 . ?
C2 H2C 0.9800 . ?
C3 C4 1.532(4) . ?
C3 H3A 0.9900 . ?
C3 H3B 0.9900 . ?
C4 C4A 1.581(4) . ?
C4 H4A 0.9900 . ?
C4 H4B 0.9900 . ?
C4A C4B 1.529(4) . ?
C4A C10 1.541(5) . ?
C4A C9A 1.552(4) . ?
C4B C5 1.392(5) . ?
C4B C9 1.420(4) . ?
C5 C6 1.416(4) . ?
C5 H5A 0.9500 . ?
C6 C7 1.400(5) . ?
C6 N6 1.475(4) . ?
N6 O6B 1.242(4) . ?
N6 O6A 1.253(4) . ?
C7 C8 1.411(5) . ?
C7 H7A 0.9500 . ?
C8 C9 1.390(5) . ?
C8 H8A 0.9500 . ?
C9 O9 1.393(4) . ?
O9 C9A 1.471(4) . ?
C9A H9AA 1.0000 . ?
C10 C11 1.564(4) . ?
C10 H10A 0.9900 . ?
C10 H10B 0.9900 . ?
C11 C12 1.563(5) . ?
C11 H11A 0.9900 . ?
C11 H11B 0.9900 . ?
C12 H12A 0.9900 . ?
C12 H12B 0.9900 . ?
C1' C1A' 1.523(5) . ?
C1' C2' 1.536(5) . ?
C1' C7' 1.586(4) . ?
C1' C6' 1.583(5) . ?
C1A' H1AA 0.9800 . ?
C1A' H1AB 0.9800 . ?
C1A' H1AC 0.9800 . ?
C2' O2' 1.226(4) . ?
C2' C3' 1.545(5) . ?
C3' C4' 1.558(5) . ?
C3' Br3' 1.970(3) . ?
C3' H3'A 1.0000 . ?
C4' C5' 1.547(5) . ?
C4' C7' 1.589(4) . ?
C4' H4'A 1.0000 . ?
C5' C6' 1.569(5) . ?
C5' H5'A 0.9900 . ?
C5' H5'B 0.9900 . ?
C6' H6'A 0.9900 . ?
C6' H6'B 0.9900 . ?
C7' C8' 1.561(4) . ?
C7' C7A' 1.552(4) . ?
C7A' H7AA 0.9800 . ?
C7A' H7AB 0.9800 . ?
C7A' H7AC 0.9800 . ?
C8' S8' 1.809(3) . ?
C8' H8'A 0.9900 . ?
C8' H8'B 0.9900 . ?
S8' O8C' 1.464(3) . ?
S8' O8B' 1.476(2) . ?
S8' O8A' 1.488(2) . ?

loop_
_geom_torsion_atom_site_label_1
_geom_torsion_atom_site_label_2
_geom_torsion_atom_site_label_3
_geom_torsion_atom_site_label_4
_geom_torsion
_geom_torsion_site_symmetry_1
_geom_torsion_site_symmetry_2
_geom_torsion_site_symmetry_3
_geom_torsion_site_symmetry_4
_geom_torsion_publ_flag
C9A C1 N2 C2 167.6(3) . . . . ?
C12 C1 N2 C2 -73.6(3) . . . . ?
C9A C1 N2 C3 -64.7(3) . . . . ?
C12 C1 N2 C3 54.0(4) . . . . ?
C2 N2 C3 C4 -176.2(3) . . . . ?
C1 N2 C3 C4 56.6(3) . . . . ?
N2 C3 C4 C4A -46.4(4) . . . . ?
C3 C4 C4A C4B 148.7(3) . . . . ?
C3 C4 C4A C10 -76.2(3) . . . . ?
C3 C4 C4A C9A 43.3(4) . . . . ?
C10 C4A C4B C5 -48.0(5) . . . . ?
C9A C4A C4B C5 -161.6(3) . . . . ?
C4 C4A C4B C5 83.5(4) . . . . ?
C10 C4A C4B C9 140.3(3) . . . . ?
C9A C4A C4B C9 26.7(3) . . . . ?
C4 C4A C4B C9 -88.2(3) . . . . ?
C9 C4B C5 C6 -0.4(4) . . . . ?
C4A C4B C5 C6 -171.2(3) . . . . ?
C4B C5 C6 C7 2.6(5) . . . . ?
C4B C5 C6 N6 -176.4(3) . . . . ?
C7 C6 N6 O6B 10.1(4) . . . . ?
C5 C6 N6 O6B -170.8(3) . . . . ?
C7 C6 N6 O6A -168.5(3) . . . . ?
C5 C6 N6 O6A 10.6(4) . . . . ?
C5 C6 C7 C8 -2.4(5) . . . . ?
N6 C6 C7 C8 176.6(3) . . . . ?
C6 C7 C8 C9 -0.1(5) . . . . ?
C7 C8 C9 O9 -177.5(3) . . . . ?
C7 C8 C9 C4B 2.4(5) . . . . ?
C5 C4B C9 C8 -2.2(5) . . . . ?
C4A C4B C9 C8 170.8(3) . . . . ?
C5 C4B C9 O9 177.7(3) . . . . ?
C4A C4B C9 O9 -9.3(4) . . . . ?
C8 C9 O9 C9A 165.7(3) . . . . ?
C4B C9 O9 C9A -14.1(3) . . . . ?
C9 O9 C9A C1 154.9(3) . . . . ?
C9 O9 C9A C4A 31.7(3) . . . . ?
N2 C1 C9A O9 -59.6(3) . . . . ?
C12 C1 C9A O9 176.1(3) . . . . ?
N2 C1 C9A C4A 60.6(4) . . . . ?
C12 C1 C9A C4A -63.7(3) . . . . ?
C4B C4A C9A O9 -35.3(3) . . . . ?
C10 C4A C9A O9 -160.0(2) . . . . ?
C4 C4A C9A O9 75.9(3) . . . . ?
C4B C4A C9A C1 -160.9(3) . . . . ?
C10 C4A C9A C1 74.4(3) . . . . ?
C4 C4A C9A C1 -49.8(4) . . . . ?
C4B C4A C10 C11 -167.7(3) . . . . ?
C9A C4A C10 C11 -58.5(3) . . . . ?
C4 C4A C10 C11 64.0(3) . . . . ?
C4A C10 C11 C12 41.1(4) . . . . ?
C9A C1 C12 C11 43.1(4) . . . . ?
N2 C1 C12 C11 -77.4(4) . . . . ?
C10 C11 C12 C1 -34.2(4) . . . . ?
C1A' C1' C2' O2' -22.9(5) . . . . ?
C7' C1' C2' O2' -151.9(3) . . . . ?
C6' C1' C2' O2' 103.7(4) . . . . ?
C1A' C1' C2' C3' 158.6(3) . . . . ?
C7' C1' C2' C3' 29.6(3) . . . . ?
C6' C1' C2' C3' -74.8(3) . . . . ?
O2' C2' C3' C4' -171.6(3) . . . . ?
C1' C2' C3' C4' 6.9(3) . . . . ?
O2' C2' C3' Br3' -45.3(4) . . . . ?
C1' C2' C3' Br3' 133.3(2) . . . . ?
C2' C3' C4' C5' 66.4(3) . . . . ?
Br3' C3' C4' C5' -56.1(3) . . . . ?
C2' C3' C4' C7' -40.6(3) . . . . ?
Br3' C3' C4' C7' -163.1(2) . . . . ?
C3' C4' C5' C6' -68.9(3) . . . . ?
C7' C4' C5' C6' 35.4(3) . . . . ?
C4' C5' C6' C1' -1.8(3) . . . . ?
C1A' C1' C6' C5' -163.2(3) . . . . ?
C2' C1' C6' C5' 71.1(3) . . . . ?
C7' C1' C6' C5' -32.3(3) . . . . ?
C1A' C1' C7' C8' 63.3(4) . . . . ?
C2' C1' C7' C8' -170.5(3) . . . . ?
C6' C1' C7' C8' -65.8(3) . . . . ?
C1A' C1' C7' C7A' -60.6(4) . . . . ?
C2' C1' C7' C7A' 65.6(3) . . . . ?
C6' C1' C7' C7A' 170.3(3) . . . . ?
C1A' C1' C7' C4' -179.2(3) . . . . ?
C2' C1' C7' C4' -53.0(3) . . . . ?
C6' C1' C7' C4' 51.7(3) . . . . ?
C3' C4' C7' C8' 172.9(3) . . . . ?
C5' C4' C7' C8' 61.3(3) . . . . ?
C3' C4' C7' C7A' -58.9(3) . . . . ?
C5' C4' C7' C7A' -170.5(3) . . . . ?
C3' C4' C7' C1' 57.5(3) . . . . ?
C5' C4' C7' C1' -54.0(3) . . . . ?
C7A' C7' C8' S8' -52.3(3) . . . . ?
C1' C7' C8' S8' -177.0(2) . . . . ?
C4' C7' C8' S8' 77.9(3) . . . . ?
C7' C8' S8' O8C' 74.5(3) . . . . ?
C7' C8' S8' O8B' -47.9(3) . . . . ?
C7' C8' S8' O8A' -166.6(2) . . . . ?
